data_2236441
loop_
_publ_author_name
'Sattar, Nazia'
'Siddiqui, Hamid Latif'
'Ahmad, Naveed'
'Hussain, Tanvir'
'Parvez, Masood'

_publ_section_title
;
 2-[2-(2-Chlorophenyl)-2-oxoethyl]-2,3-dihydro-1\l^6^,2-benzothiazole-1,1,3-trione
;
_journal_coeditor_code LH5517
_journal_issue 9
_journal_name_full 'Acta Crystallographica Section E'
_journal_page_first o2802
_journal_paper_doi 10.1107/S1600536812036653
_journal_volume 68
_journal_year 2012
_chemical_formula_iupac 'C15 H10 Cl N O4 S'
_chemical_formula_moiety 'C15 H10 Cl N O4 S'
_chemical_formula_sum 'C15 H10 Cl N O4 S'
_chemical_formula_weight 335.75
_chemical_name_systematic
;
2-[2-(2-Chlorophenyl)-2-oxoethyl]-2,3-dihydro-1\l^6^,2-benzothiazole-
1,1,3-trione
;
_space_group_IT_number 2
_symmetry_cell_setting triclinic
_symmetry_space_group_name_Hall '-P 1'
_symmetry_space_group_name_H-M 'P -1'
_atom_sites_solution_hydrogens geom
_atom_sites_solution_primary direct
_atom_sites_solution_secondary difmap
_cell_angle_alpha 109.0462(14)
_cell_angle_beta 96.5998(14)
_cell_angle_gamma 93.4671(11)
_cell_formula_units_Z 4
_cell_length_a 7.4933(2)
_cell_length_b 13.9702(3)
_cell_length_c 14.5844(3)
_cell_measurement_reflns_used 6513
_cell_measurement_temperature 123(2)
_cell_measurement_theta_max 27.48
_cell_measurement_theta_min 1.00
_cell_volume 1425.77(6)
_computing_cell_refinement 'DENZO (Otwinowski & Minor, 1997)'
_computing_data_collection 'COLLECT (Hooft, 1998)'
_computing_data_reduction 'SCALEPACK (Otwinowski & Minor, 1997)'
_computing_molecular_graphics 'ORTEP-3 for Windows (Farrugia, 1997)'
_computing_publication_material 'SHELXL97 (Sheldrick, 2008)'
_computing_structure_refinement 'SHELXL97 (Sheldrick, 2008)'
_computing_structure_solution 'SHELXS97 (Sheldrick, 2008)'
_diffrn_ambient_temperature 123(2)
_diffrn_measured_fraction_theta_full 0.985
_diffrn_measured_fraction_theta_max 0.985
_diffrn_measurement_device_type 'Nonius KappaCCD'
_diffrn_measurement_method '\w and \f scans'
_diffrn_radiation_monochromator graphite
_diffrn_radiation_source 'fine-focus sealed tube'
_diffrn_radiation_type MoK\a
_diffrn_radiation_wavelength 0.71073
_diffrn_reflns_av_R_equivalents 0.0313
_diffrn_reflns_av_sigmaI/netI 0.0372
_diffrn_reflns_limit_h_max 9
_diffrn_reflns_limit_h_min -9
_diffrn_reflns_limit_k_max 18
_diffrn_reflns_limit_k_min -18
_diffrn_reflns_limit_l_max 19
_diffrn_reflns_limit_l_min -18
_diffrn_reflns_number 12676
_diffrn_reflns_theta_full 27.70
_diffrn_reflns_theta_max 27.70
_diffrn_reflns_theta_min 2.75
_diffrn_standards_number 0
_exptl_absorpt_coefficient_mu 0.432
_exptl_absorpt_correction_T_max 0.9581
_exptl_absorpt_correction_T_min 0.9342
_exptl_absorpt_correction_type multi-scan
_exptl_absorpt_process_details '(<i>SORTAV</i>; Blessing, 1997)'
_exptl_crystal_colour Colorless
_exptl_crystal_density_diffrn 1.564
_exptl_crystal_density_method 'not measured'
_exptl_crystal_description Block
_exptl_crystal_F_000 688
_exptl_crystal_size_max 0.16
_exptl_crystal_size_mid 0.14
_exptl_crystal_size_min 0.10
_refine_diff_density_max 0.337
_refine_diff_density_min -0.456
_refine_ls_extinction_method none
_refine_ls_goodness_of_fit_ref 1.034
_refine_ls_hydrogen_treatment constr
_refine_ls_matrix_type full
_refine_ls_number_parameters 397
_refine_ls_number_reflns 6602
_refine_ls_number_restraints 0
_refine_ls_restrained_S_all 1.034
_refine_ls_R_factor_all 0.0588
_refine_ls_R_factor_gt 0.0449
_refine_ls_shift/su_max 0.000
_refine_ls_shift/su_mean 0.000
_refine_ls_structure_factor_coef Fsqd
_refine_ls_weighting_details 'calc w=1/[\s^2^(Fo^2^)+(0.0289P)^2^+1.9353P] where P=(Fo^2^+2Fc^2^)/3'
_refine_ls_weighting_scheme calc
_refine_ls_wR_factor_gt 0.0953
_refine_ls_wR_factor_ref 0.1051
_reflns_number_gt 5465
_reflns_number_total 6602
_reflns_threshold_expression I>2\s(I)
_cod_data_source_file lh5517.cif
_cod_data_source_block I
_cod_database_code 2236441
_cod_database_fobs_code 2236441

loop_
_symmetry_equiv_pos_as_xyz
'x, y, z'
'-x, -y, -z'

loop_
_atom_site_type_symbol
_atom_site_label
_atom_site_fract_x
_atom_site_fract_y
_atom_site_fract_z
_atom_site_U_iso_or_equiv
_atom_site_adp_type
_atom_site_calc_flag
_atom_site_refinement_flags
_atom_site_occupancy
_atom_site_symmetry_multiplicity
Cl Cl1 0.37851(8) 0.45393(5) 0.14792(5) 0.03709(15) Uani d . 1 1
Cl Cl2 0.91058(10) 0.08491(6) 0.65590(4) 0.04241(17) Uani d . 1 1
S S1 0.67930(8) 0.13106(4) -0.09566(4) 0.02600(13) Uani d . 1 1
S S2 0.60770(7) 0.34957(4) 0.38890(4) 0.02241(12) Uani d . 1 1
O O1 0.8259(3) 0.18938(14) -0.11376(13) 0.0381(4) Uani d . 1 1
O O2 0.5083(2) 0.12158(13) -0.15434(12) 0.0348(4) Uani d . 1 1
O O3 0.6914(2) 0.13362(13) 0.16209(11) 0.0315(4) Uani d . 1 1
O O4 0.9088(2) 0.33337(13) 0.11577(13) 0.0343(4) Uani d . 1 1
O O5 0.5508(2) 0.37794(13) 0.48340(12) 0.0317(4) Uani d . 1 1
O O6 0.4695(2) 0.31718(13) 0.30561(12) 0.0312(4) Uani d . 1 1
O O7 1.0402(2) 0.23212(13) 0.35123(12) 0.0301(4) Uani d . 1 1
O O8 0.8149(3) 0.21186(13) 0.54195(13) 0.0400(5) Uani d . 1 1
N N1 0.6544(3) 0.17557(14) 0.02268(13) 0.0263(4) Uani d . 1 1
N N2 0.7514(3) 0.26105(14) 0.37907(14) 0.0237(4) Uani d . 1 1
C C1 0.7391(3) 0.01406(17) -0.08817(16) 0.0239(4) Uani d . 1 1
C C2 0.7780(3) -0.06900(18) -0.16356(17) 0.0288(5) Uani d . 1 1
H H2 0.7729 -0.0684 -0.2288 0.035 Uiso calc R 1 1
C C3 0.8247(3) -0.15304(18) -0.13889(18) 0.0306(5) Uani d . 1 1
H H3 0.8507 -0.2119 -0.1886 0.037 Uiso calc R 1 1
C C4 0.8343(3) -0.15291(18) -0.04349(18) 0.0297(5) Uani d . 1 1
H H4 0.8678 -0.2114 -0.0289 0.036 Uiso calc R 1 1
C C5 0.7956(3) -0.06863(17) 0.03141(17) 0.0266(5) Uani d . 1 1
H H5 0.8029 -0.0686 0.0969 0.032 Uiso calc R 1 1
C C6 0.7463(3) 0.01491(16) 0.00760(15) 0.0219(4) Uani d . 1 1
C C7 0.6976(3) 0.11188(16) 0.07564(16) 0.0233(4) Uani d . 1 1
C C8 0.5978(3) 0.27629(16) 0.06608(16) 0.0249(5) Uani d . 1 1
H H8A 0.5333 0.2771 0.1219 0.030 Uiso calc R 1 1
H H8B 0.5128 0.2918 0.0169 0.030 Uiso calc R 1 1
C C9 0.7584(3) 0.35782(17) 0.10189(15) 0.0240(4) Uani d . 1 1
C C10 0.7338(3) 0.46790(17) 0.11690(15) 0.0231(4) Uani d . 1 1
C C11 0.5777(3) 0.51623(18) 0.13554(16) 0.0261(5) Uani d . 1 1
C C12 0.5772(4) 0.61965(19) 0.15012(18) 0.0348(6) Uani d . 1 1
H H12 0.4701 0.6516 0.1631 0.042 Uiso calc R 1 1
C C13 0.7312(4) 0.6758(2) 0.1458(2) 0.0410(6) Uani d . 1 1
H H13 0.7303 0.7465 0.1561 0.049 Uiso calc R 1 1
C C14 0.8871(4) 0.6298(2) 0.1265(2) 0.0402(6) Uani d . 1 1
H H14 0.9931 0.6684 0.1227 0.048 Uiso calc R 1 1
C C15 0.8875(3) 0.52734(19) 0.11265(18) 0.0321(5) Uani d . 1 1
H H15 0.9955 0.4962 0.0999 0.038 Uiso calc R 1 1
C C16 0.7734(3) 0.43841(16) 0.37899(15) 0.0202(4) Uani d . 1 1
C C17 0.7539(3) 0.53697(17) 0.38192(16) 0.0240(4) Uani d . 1 1
H H17 0.6420 0.5649 0.3902 0.029 Uiso calc R 1 1
C C18 0.9051(3) 0.59344(17) 0.37227(16) 0.0259(5) Uani d . 1 1
H H18 0.8970 0.6616 0.3741 0.031 Uiso calc R 1 1
C C19 1.0687(3) 0.55175(17) 0.35987(16) 0.0266(5) Uani d . 1 1
H H19 1.1703 0.5921 0.3536 0.032 Uiso calc R 1 1
C C20 1.0857(3) 0.45252(17) 0.35657(16) 0.0244(4) Uani d . 1 1
H H20 1.1972 0.4242 0.3478 0.029 Uiso calc R 1 1
C C21 0.9355(3) 0.39583(16) 0.36650(15) 0.0207(4) Uani d . 1 1
C C22 0.9235(3) 0.28879(17) 0.36418(15) 0.0219(4) Uani d . 1 1
C C23 0.6939(3) 0.15852(16) 0.37356(16) 0.0252(5) Uani d . 1 1
H H23A 0.7474 0.1096 0.3208 0.030 Uiso calc R 1 1
H H23B 0.5609 0.1457 0.3567 0.030 Uiso calc R 1 1
C C24 0.7508(3) 0.14107(17) 0.47071(16) 0.0238(4) Uani d . 1 1
C C25 0.7229(3) 0.03392(17) 0.46952(16) 0.0224(4) Uani d . 1 1
C C26 0.7910(3) 0.00201(19) 0.54732(17) 0.0286(5) Uani d . 1 1
C C27 0.7632(4) -0.0988(2) 0.5410(2) 0.0373(6) Uani d . 1 1
H H27 0.8137 -0.1197 0.5933 0.045 Uiso calc R 1 1
C C28 0.6623(4) -0.16928(19) 0.4590(2) 0.0395(7) Uani d . 1 1
H H28 0.6417 -0.2381 0.4558 0.047 Uiso calc R 1 1
C C29 0.5912(4) -0.14066(18) 0.3819(2) 0.0340(6) Uani d . 1 1
H H29 0.5207 -0.1891 0.3258 0.041 Uiso calc R 1 1
C C30 0.6236(3) -0.04047(17) 0.38706(17) 0.0257(5) Uani d . 1 1
H H30 0.5771 -0.0214 0.3329 0.031 Uiso calc R 1 1

loop_
_atom_site_aniso_label
_atom_site_aniso_U_11
_atom_site_aniso_U_22
_atom_site_aniso_U_33
_atom_site_aniso_U_12
_atom_site_aniso_U_13
_atom_site_aniso_U_23
Cl1 0.0276(3) 0.0352(3) 0.0512(4) 0.0092(2) 0.0128(3) 0.0148(3)
Cl2 0.0452(4) 0.0587(4) 0.0250(3) 0.0151(3) 0.0001(3) 0.0163(3)
S1 0.0341(3) 0.0239(3) 0.0193(3) -0.0003(2) 0.0034(2) 0.0071(2)
S2 0.0216(3) 0.0217(3) 0.0266(3) 0.0037(2) 0.0076(2) 0.0101(2)
O1 0.0518(12) 0.0333(10) 0.0296(9) -0.0081(8) 0.0095(8) 0.0120(8)
O2 0.0414(10) 0.0362(10) 0.0255(8) 0.0069(8) -0.0013(7) 0.0102(7)
O3 0.0454(10) 0.0299(9) 0.0207(8) 0.0082(8) 0.0094(7) 0.0083(7)
O4 0.0266(9) 0.0289(9) 0.0423(10) 0.0077(7) -0.0005(7) 0.0059(8)
O5 0.0330(9) 0.0327(9) 0.0346(9) 0.0068(7) 0.0168(7) 0.0138(7)
O6 0.0233(8) 0.0318(9) 0.0373(9) 0.0018(7) 0.0012(7) 0.0113(7)
O7 0.0281(9) 0.0317(9) 0.0375(9) 0.0125(7) 0.0092(7) 0.0182(7)
O8 0.0580(12) 0.0272(9) 0.0288(9) -0.0103(8) -0.0076(8) 0.0084(7)
N1 0.0367(11) 0.0217(9) 0.0204(9) 0.0044(8) 0.0059(8) 0.0062(7)
N2 0.0260(10) 0.0205(9) 0.0287(10) 0.0042(7) 0.0076(8) 0.0124(8)
C1 0.0216(11) 0.0230(11) 0.0245(11) -0.0026(8) 0.0027(8) 0.0057(9)
C2 0.0274(12) 0.0285(12) 0.0238(11) -0.0042(9) 0.0042(9) 0.0008(9)
C3 0.0235(11) 0.0243(11) 0.0355(13) -0.0009(9) 0.0077(10) -0.0019(10)
C4 0.0242(11) 0.0235(11) 0.0397(13) 0.0003(9) 0.0070(10) 0.0081(10)
C5 0.0257(11) 0.0253(11) 0.0299(12) 0.0016(9) 0.0078(9) 0.0095(9)
C6 0.0206(10) 0.0204(10) 0.0233(10) -0.0012(8) 0.0062(8) 0.0051(8)
C7 0.0233(11) 0.0213(10) 0.0252(11) 0.0002(8) 0.0047(8) 0.0078(9)
C8 0.0280(12) 0.0216(11) 0.0247(11) 0.0036(9) 0.0037(9) 0.0072(9)
C9 0.0269(11) 0.0248(11) 0.0196(10) 0.0048(9) 0.0033(8) 0.0060(9)
C10 0.0261(11) 0.0243(11) 0.0187(10) 0.0036(9) 0.0024(8) 0.0070(8)
C11 0.0270(12) 0.0285(12) 0.0225(11) 0.0057(9) 0.0018(9) 0.0084(9)
C12 0.0416(15) 0.0287(12) 0.0343(13) 0.0128(11) 0.0015(11) 0.0107(10)
C13 0.0545(18) 0.0247(12) 0.0429(15) 0.0028(12) 0.0007(13) 0.0125(11)
C14 0.0447(16) 0.0324(14) 0.0445(15) -0.0070(12) 0.0035(12) 0.0169(12)
C15 0.0320(13) 0.0318(13) 0.0328(13) 0.0007(10) 0.0050(10) 0.0117(10)
C16 0.0205(10) 0.0233(10) 0.0191(10) 0.0022(8) 0.0049(8) 0.0098(8)
C17 0.0258(11) 0.0237(11) 0.0247(11) 0.0060(9) 0.0072(9) 0.0091(9)
C18 0.0341(12) 0.0189(10) 0.0241(11) 0.0020(9) 0.0051(9) 0.0064(9)
C19 0.0282(12) 0.0257(11) 0.0263(11) -0.0035(9) 0.0047(9) 0.0100(9)
C20 0.0186(10) 0.0296(12) 0.0263(11) 0.0035(9) 0.0036(8) 0.0108(9)
C21 0.0219(10) 0.0235(10) 0.0177(10) 0.0040(8) 0.0032(8) 0.0077(8)
C22 0.0227(11) 0.0259(11) 0.0201(10) 0.0053(9) 0.0040(8) 0.0109(8)
C23 0.0317(12) 0.0206(10) 0.0249(11) 0.0020(9) 0.0049(9) 0.0096(9)
C24 0.0246(11) 0.0246(11) 0.0235(11) -0.0003(9) 0.0047(9) 0.0098(9)
C25 0.0218(11) 0.0257(11) 0.0244(11) 0.0055(9) 0.0088(8) 0.0122(9)
C26 0.0290(12) 0.0369(13) 0.0273(11) 0.0141(10) 0.0126(9) 0.0161(10)
C27 0.0433(15) 0.0456(15) 0.0419(14) 0.0260(13) 0.0238(12) 0.0306(13)
C28 0.0507(17) 0.0251(12) 0.0568(17) 0.0160(12) 0.0338(14) 0.0217(12)
C29 0.0364(14) 0.0215(11) 0.0448(15) 0.0034(10) 0.0185(11) 0.0078(10)
C30 0.0288(12) 0.0232(11) 0.0267(11) 0.0034(9) 0.0071(9) 0.0092(9)

loop_
_atom_type_symbol
_atom_type_description
_atom_type_scat_dispersion_real
_atom_type_scat_dispersion_imag
_atom_type_scat_source
C C 0.0033 0.0016 'International Tables Vol C Tables 4.2.6.8 and 6.1.1.4'
H H 0.0000 0.0000 'International Tables Vol C Tables 4.2.6.8 and 6.1.1.4'
Cl Cl 0.1484 0.1585 'International Tables Vol C Tables 4.2.6.8 and 6.1.1.4'
N N 0.0061 0.0033 'International Tables Vol C Tables 4.2.6.8 and 6.1.1.4'
O O 0.0106 0.0060 'International Tables Vol C Tables 4.2.6.8 and 6.1.1.4'
S S 0.1246 0.1234 'International Tables Vol C Tables 4.2.6.8 and 6.1.1.4'

loop_
_geom_angle_atom_site_label_1
_geom_angle_atom_site_label_2
_geom_angle_atom_site_label_3
_geom_angle
O1 S1 O2 117.15(11)
O1 S1 N1 109.99(10)
O2 S1 N1 109.32(10)
O1 S1 C1 112.33(11)
O2 S1 C1 112.65(11)
N1 S1 C1 92.64(10)
O5 S2 O6 117.21(11)
O5 S2 N2 109.79(10)
O6 S2 N2 109.74(10)
O5 S2 C16 112.99(10)
O6 S2 C16 111.84(10)
N2 S2 C16 92.49(10)
C7 N1 C8 123.36(18)
C7 N1 S1 115.46(15)
C8 N1 S1 121.14(15)
C22 N2 C23 122.02(18)
C22 N2 S2 115.33(14)
C23 N2 S2 122.17(16)
C2 C1 C6 122.6(2)
C2 C1 S1 127.34(18)
C6 C1 S1 110.04(16)
C1 C2 C3 116.6(2)
C1 C2 H2 121.7
C3 C2 H2 121.7
C4 C3 C2 121.4(2)
C4 C3 H3 119.3
C2 C3 H3 119.3
C3 C4 C5 121.2(2)
C3 C4 H4 119.4
C5 C4 H4 119.4
C6 C5 C4 117.9(2)
C6 C5 H5 121.0
C4 C5 H5 121.0
C5 C6 C1 120.2(2)
C5 C6 C7 126.7(2)
C1 C6 C7 113.05(19)
O3 C7 N1 123.8(2)
O3 C7 C6 127.5(2)
N1 C7 C6 108.69(18)
N1 C8 C9 111.51(18)
N1 C8 H8A 109.3
C9 C8 H8A 109.3
N1 C8 H8B 109.3
C9 C8 H8B 109.3
H8A C8 H8B 108.0
O4 C9 C10 119.5(2)
O4 C9 C8 119.5(2)
C10 C9 C8 121.01(19)
C11 C10 C15 117.4(2)
C11 C10 C9 127.5(2)
C15 C10 C9 115.1(2)
C12 C11 C10 120.8(2)
C12 C11 Cl1 116.29(19)
C10 C11 Cl1 122.82(18)
C13 C12 C11 120.2(2)
C13 C12 H12 119.9
C11 C12 H12 119.9
C12 C13 C14 120.2(2)
C12 C13 H13 119.9
C14 C13 H13 119.9
C15 C14 C13 119.4(3)
C15 C14 H14 120.3
C13 C14 H14 120.3
C14 C15 C10 121.9(2)
C14 C15 H15 119.0
C10 C15 H15 119.0
C17 C16 C21 122.5(2)
C17 C16 S2 127.32(17)
C21 C16 S2 110.21(16)
C16 C17 C18 117.0(2)
C16 C17 H17 121.5
C18 C17 H17 121.5
C17 C18 C19 121.1(2)
C17 C18 H18 119.5
C19 C18 H18 119.5
C20 C19 C18 121.1(2)
C20 C19 H19 119.4
C18 C19 H19 119.4
C19 C20 C21 118.1(2)
C19 C20 H20 121.0
C21 C20 H20 121.0
C20 C21 C16 120.2(2)
C20 C21 C22 126.94(19)
C16 C21 C22 112.88(19)
O7 C22 N2 123.5(2)
O7 C22 C21 127.5(2)
N2 C22 C21 109.01(18)
N2 C23 C24 111.54(18)
N2 C23 H23A 109.3
C24 C23 H23A 109.3
N2 C23 H23B 109.3
C24 C23 H23B 109.3
H23A C23 H23B 108.0
O8 C24 C25 124.0(2)
O8 C24 C23 119.7(2)
C25 C24 C23 116.26(18)
C30 C25 C26 116.9(2)
C30 C25 C24 119.42(19)
C26 C25 C24 123.6(2)
C27 C26 C25 120.8(2)
C27 C26 Cl2 116.34(19)
C25 C26 Cl2 122.81(19)
C28 C27 C26 120.3(2)
C28 C27 H27 119.9
C26 C27 H27 119.9
C29 C28 C27 120.6(2)
C29 C28 H28 119.7
C27 C28 H28 119.7
C28 C29 C30 119.1(2)
C28 C29 H29 120.4
C30 C29 H29 120.4
C29 C30 C25 122.2(2)
C29 C30 H30 118.9
C25 C30 H30 118.9

loop_
_geom_bond_atom_site_label_1
_geom_bond_atom_site_label_2
_geom_bond_distance
Cl1 C11 1.739(2)
Cl2 C26 1.733(3)
S1 O1 1.4277(18)
S1 O2 1.4300(18)
S1 N1 1.6697(19)
S1 C1 1.754(2)
S2 O5 1.4273(17)
S2 O6 1.4310(17)
S2 N2 1.6700(19)
S2 C16 1.754(2)
O3 C7 1.204(3)
O4 C9 1.211(3)
O7 C22 1.205(3)
O8 C24 1.202(3)
N1 C7 1.385(3)
N1 C8 1.454(3)
N2 C22 1.385(3)
N2 C23 1.444(3)
C1 C2 1.386(3)
C1 C6 1.388(3)
C2 C3 1.388(4)
C2 H2 0.9500
C3 C4 1.384(4)
C3 H3 0.9500
C4 C5 1.392(3)
C4 H4 0.9500
C5 C6 1.381(3)
C5 H5 0.9500
C6 C7 1.490(3)
C8 C9 1.523(3)
C8 H8A 0.9900
C8 H8B 0.9900
C9 C10 1.507(3)
C10 C11 1.396(3)
C10 C15 1.398(3)
C11 C12 1.390(3)
C12 C13 1.375(4)
C12 H12 0.9500
C13 C14 1.380(4)
C13 H13 0.9500
C14 C15 1.379(4)
C14 H14 0.9500
C15 H15 0.9500
C16 C17 1.381(3)
C16 C21 1.389(3)
C17 C18 1.388(3)
C17 H17 0.9500
C18 C19 1.394(3)
C18 H18 0.9500
C19 C20 1.385(3)
C19 H19 0.9500
C20 C21 1.386(3)
C20 H20 0.9500
C21 C22 1.482(3)
C23 C24 1.532(3)
C23 H23A 0.9900
C23 H23B 0.9900
C24 C25 1.493(3)
C25 C30 1.402(3)
C25 C26 1.404(3)
C26 C27 1.383(4)
C27 C28 1.380(4)
C27 H27 0.9500
C28 C29 1.374(4)
C28 H28 0.9500
C29 C30 1.382(3)
C29 H29 0.9500
C30 H30 0.9500

loop_
_geom_hbond_atom_site_label_D
_geom_hbond_atom_site_label_H
_geom_hbond_atom_site_label_A
_geom_hbond_site_symmetry_A
_geom_hbond_distance_DH
_geom_hbond_distance_HA
_geom_hbond_distance_DA
_geom_hbond_angle_DHA
C3 H3 O7 2_755 0.95 2.53 3.234(3) 130.8
C14 H14 O1 2_765 0.95 2.39 3.284(3) 157.6
C17 H17 O5 2_666 0.95 2.43 3.213(3) 139.3
C27 H27 O7 2_756 0.95 2.27 3.133(3) 150.8
C30 H30 O2 2_655 0.95 2.51 3.219(3) 131.9

loop_
_geom_torsion_atom_site_label_1
_geom_torsion_atom_site_label_2
_geom_torsion_atom_site_label_3
_geom_torsion_atom_site_label_4
_geom_torsion
O1 S1 N1 C7 -111.31(18)
O2 S1 N1 C7 118.75(18)
C1 S1 N1 C7 3.62(18)
O1 S1 N1 C8 66.4(2)
O2 S1 N1 C8 -63.5(2)
C1 S1 N1 C8 -178.64(18)
O5 S2 N2 C22 -118.06(16)
O6 S2 N2 C22 111.76(17)
C16 S2 N2 C22 -2.52(17)
O5 S2 N2 C23 69.74(19)
O6 S2 N2 C23 -60.45(19)
C16 S2 N2 C23 -174.73(17)
O1 S1 C1 C2 -68.9(2)
O2 S1 C1 C2 66.0(2)
N1 S1 C1 C2 178.2(2)
O1 S1 C1 C6 110.06(17)
O2 S1 C1 C6 -115.04(17)
N1 S1 C1 C6 -2.83(17)
C6 C1 C2 C3 0.2(3)
S1 C1 C2 C3 179.07(18)
C1 C2 C3 C4 -0.9(3)
C2 C3 C4 C5 0.6(4)
C3 C4 C5 C6 0.3(3)
C4 C5 C6 C1 -1.0(3)
C4 C5 C6 C7 179.3(2)
C2 C1 C6 C5 0.8(3)
S1 C1 C6 C5 -178.28(17)
C2 C1 C6 C7 -179.5(2)
S1 C1 C6 C7 1.5(2)
C8 N1 C7 O3 0.4(4)
S1 N1 C7 O3 178.06(19)
C8 N1 C7 C6 179.05(19)
S1 N1 C7 C6 -3.3(2)
C5 C6 C7 O3 -0.7(4)
C1 C6 C7 O3 179.6(2)
C5 C6 C7 N1 -179.3(2)
C1 C6 C7 N1 1.0(3)
C7 N1 C8 C9 90.5(3)
S1 N1 C8 C9 -87.0(2)
N1 C8 C9 O4 -19.1(3)
N1 C8 C9 C10 158.73(19)
O4 C9 C10 C11 -157.7(2)
C8 C9 C10 C11 24.5(3)
O4 C9 C10 C15 21.4(3)
C8 C9 C10 C15 -156.5(2)
C15 C10 C11 C12 -0.6(3)
C9 C10 C11 C12 178.5(2)
C15 C10 C11 Cl1 -177.34(17)
C9 C10 C11 Cl1 1.7(3)
C10 C11 C12 C13 0.4(4)
Cl1 C11 C12 C13 177.3(2)
C11 C12 C13 C14 0.3(4)
C12 C13 C14 C15 -0.7(4)
C13 C14 C15 C10 0.5(4)
C11 C10 C15 C14 0.2(3)
C9 C10 C15 C14 -179.0(2)
O5 S2 C16 C17 -66.6(2)
O6 S2 C16 C17 68.2(2)
N2 S2 C16 C17 -179.3(2)
O5 S2 C16 C21 113.82(16)
O6 S2 C16 C21 -111.35(16)
N2 S2 C16 C21 1.08(16)
C21 C16 C17 C18 -0.3(3)
S2 C16 C17 C18 -179.87(17)
C16 C17 C18 C19 0.2(3)
C17 C18 C19 C20 0.1(3)
C18 C19 C20 C21 -0.3(3)
C19 C20 C21 C16 0.2(3)
C19 C20 C21 C22 179.4(2)
C17 C16 C21 C20 0.1(3)
S2 C16 C21 C20 179.73(16)
C17 C16 C21 C22 -179.13(19)
S2 C16 C21 C22 0.5(2)
C23 N2 C22 O7 -4.3(3)
S2 N2 C22 O7 -176.55(18)
C23 N2 C22 C21 175.33(18)
S2 N2 C22 C21 3.1(2)
C20 C21 C22 O7 -1.8(4)
C16 C21 C22 O7 177.4(2)
C20 C21 C22 N2 178.6(2)
C16 C21 C22 N2 -2.2(2)
C22 N2 C23 C24 84.0(2)
S2 N2 C23 C24 -104.3(2)
N2 C23 C24 O8 8.2(3)
N2 C23 C24 C25 -171.35(18)
O8 C24 C25 C30 170.8(2)
C23 C24 C25 C30 -9.7(3)
O8 C24 C25 C26 -9.2(4)
C23 C24 C25 C26 170.3(2)
C30 C25 C26 C27 1.2(3)
C24 C25 C26 C27 -178.8(2)
C30 C25 C26 Cl2 -178.03(17)
C24 C25 C26 Cl2 2.0(3)
C25 C26 C27 C28 -2.2(4)
Cl2 C26 C27 C28 177.04(19)
C26 C27 C28 C29 1.3(4)
C27 C28 C29 C30 0.7(4)
C28 C29 C30 C25 -1.7(4)
C26 C25 C30 C29 0.8(3)
C24 C25 C30 C29 -179.2(2)

loop_
_cod_related_entry_id
_cod_related_entry_database
_cod_related_entry_code
1 ChemSpider 6572320
